data_2222508
loop_
_publ_author_name
'Mohd Lair, Nooraziah'
'Mohd Ali, Hapipah'
'Ng, Seik Weng'

_publ_section_title Bis{5-methoxy-2-[(2-morpholinoethyl)iminomethyl-\k<i>N</i>]phenolato-\k<i>O</i>^1^}nickel(II)
_journal_coeditor_code XU2537
_journal_issue 7
_journal_name_full 'Acta Crystallographica Section E'
_journal_page_first m733
_journal_paper_doi 10.1107/S1600536809020790
_journal_volume 65
_journal_year 2009
_chemical_formula_iupac '[Ni (C14 H19 N2 O3)2]'
_chemical_formula_moiety 'C28 H38 N4 Ni O6'
_chemical_formula_sum 'C28 H38 N4 Ni O6'
_chemical_formula_weight 585.33
_chemical_name_systematic
;
Bis{5-methoxy-2-[(2-morpholinoethyl)iminomethyl-\k<i>N</i>]phenolato-
\k<i>O</i>^1^}nickel(II)
;
_space_group_IT_number 2
_symmetry_cell_setting triclinic
_symmetry_space_group_name_Hall '-P 1'
_symmetry_space_group_name_H-M 'P -1'
_atom_sites_solution_hydrogens geom
_atom_sites_solution_primary direct
_atom_sites_solution_secondary difmap
_audit_creation_method SHELXL-97
_cell_angle_alpha 72.4820(10)
_cell_angle_beta 78.8470(10)
_cell_angle_gamma 61.9260(10)
_cell_formula_units_Z 2
_cell_length_a 10.33580(10)
_cell_length_b 10.45020(10)
_cell_length_c 14.8764(2)
_cell_measurement_reflns_used 7081
_cell_measurement_temperature 100(2)
_cell_measurement_theta_max 28.3
_cell_measurement_theta_min 2.4
_cell_volume 1349.45(3)
_computing_cell_refinement 'SAINT (Bruker, 2008)'
_computing_data_collection 'APEX2 (Bruker, 2008)'
_computing_data_reduction 'SAINT (Bruker, 2008)'
_computing_molecular_graphics 'X-Seed (Barbour, 2001)'
_computing_publication_material 'publCIF (Westrip, 2009)'
_computing_structure_refinement 'SHELXL97 (Sheldrick, 2008)'
_computing_structure_solution 'SHELXS97 (Sheldrick, 2008)'
_diffrn_ambient_temperature 100(2)
_diffrn_measured_fraction_theta_full 0.965
_diffrn_measured_fraction_theta_max 0.965
_diffrn_measurement_device_type 'Bruker SMART APEX diffractometer'
_diffrn_measurement_method '\w scans'
_diffrn_radiation_monochromator graphite
_diffrn_radiation_source 'fine-focus sealed tube'
_diffrn_radiation_type MoK\a
_diffrn_radiation_wavelength 0.71073
_diffrn_reflns_av_R_equivalents 0.0142
_diffrn_reflns_av_sigmaI/netI 0.0253
_diffrn_reflns_limit_h_max 13
_diffrn_reflns_limit_h_min -13
_diffrn_reflns_limit_k_max 13
_diffrn_reflns_limit_k_min -13
_diffrn_reflns_limit_l_max 18
_diffrn_reflns_limit_l_min -19
_diffrn_reflns_number 10299
_diffrn_reflns_theta_full 27.50
_diffrn_reflns_theta_max 27.50
_diffrn_reflns_theta_min 1.44
_diffrn_standards_decay_% 0
_diffrn_standards_interval_count 0
_diffrn_standards_interval_time 0
_diffrn_standards_number 0
_exptl_absorpt_coefficient_mu 0.769
_exptl_absorpt_correction_T_max 0.8310
_exptl_absorpt_correction_T_min 0.7235
_exptl_absorpt_correction_type multi-scan
_exptl_absorpt_process_details '(SADABS; Sheldrick, 1996)'
_exptl_crystal_colour Brown
_exptl_crystal_density_diffrn 1.441
_exptl_crystal_density_method 'not measured'
_exptl_crystal_description Block
_exptl_crystal_F_000 620
_exptl_crystal_size_max 0.45
_exptl_crystal_size_mid 0.35
_exptl_crystal_size_min 0.25
_refine_diff_density_max 0.244
_refine_diff_density_min -0.448
_refine_ls_extinction_method none
_refine_ls_goodness_of_fit_ref 1.018
_refine_ls_hydrogen_treatment constr
_refine_ls_matrix_type full
_refine_ls_number_parameters 357
_refine_ls_number_reflns 5978
_refine_ls_number_restraints 0
_refine_ls_restrained_S_all 1.018
_refine_ls_R_factor_all 0.0296
_refine_ls_R_factor_gt 0.0262
_refine_ls_shift/su_max 0.001
_refine_ls_shift/su_mean 0.001
_refine_ls_structure_factor_coef Fsqd
_refine_ls_weighting_details 'calc w=1/[\s^2^(Fo^2^)+(0.0486P)^2^+0.3802P] where P=(Fo^2^+2Fc^2^)/3'
_refine_ls_weighting_scheme calc
_refine_ls_wR_factor_gt 0.0757
_refine_ls_wR_factor_ref 0.0788
_reflns_number_gt 5388
_reflns_number_total 5978
_reflns_threshold_expression I>2\s(I)
_cod_data_source_file xu2537.cif
_cod_data_source_block I
_cod_depositor_comments
;
The following automatic conversions were performed:
'_symmetry_cell_setting' value 'Triclinic' changed to 'triclinic'
according to '/home/saulius/struct/CIF-dictionaries/cif_core.dic'
dictionary named 'cif_core.dic' version 2.4.1 from
2010-06-29.

'_exptl_absorpt_correction_type' value 'Multi-scan' changed
to 'multi-scan' according to
'/home/saulius/struct/CIF-dictionaries/cif_core.dic' dictionary named
'cif_core.dic' version 2.4.1 from 2010-06-29.

Automatic conversion script
Id: cif_fix_enum 1527 2010-12-29 10:47:43Z saulius 

The following automatic conversions were performed:

'_symmetry_cell_setting' value 'Triclinic' changed to 'triclinic'
according to /home/saulius/struct/CIF-dictionaries/cif_core.dic
dictionary named 'cif_core.dic' version 2.4.1 from
2010-06-29.

'_exptl_absorpt_correction_type' value 'Multi-scan'
changed to 'multi-scan' according to
/home/saulius/struct/CIF-dictionaries/cif_core.dic dictionary named
'cif_core.dic' version 2.4.1 from 2010-06-29.

Automatic conversion script
Id: cif_fix_values 1715 2011-07-08 13:25:40Z adriana 
;
_cod_database_code 2222508
_cod_database_fobs_code 2222508

loop_
_symmetry_equiv_pos_as_xyz
'x, y, z'
'-x, -y, -z'

loop_
_atom_site_type_symbol
_atom_site_label
_atom_site_fract_x
_atom_site_fract_y
_atom_site_fract_z
_atom_site_U_iso_or_equiv
_atom_site_adp_type
_atom_site_calc_flag
_atom_site_refinement_flags
_atom_site_occupancy
_atom_site_disorder_assembly
_atom_site_disorder_group
Ni Ni1 0.5000 0.5000 0.5000 0.01251(7) Uani d S 1 . .
Ni Ni2 0.0000 0.5000 0.5000 0.01139(7) Uani d S 1 . .
O O1 0.64797(11) 0.38684(10) 0.41957(7) 0.0219(2) Uani d . 1 . .
O O2 0.85765(11) 0.09562(10) 0.19085(7) 0.0217(2) Uani d . 1 . .
O O3 0.11665(11) 0.31275(11) 0.96822(7) 0.0226(2) Uani d . 1 . .
O O4 0.07976(11) 0.42908(10) 0.38957(6) 0.0201(2) Uani d . 1 . .
O O5 0.33314(11) 0.09974(10) 0.18575(7) 0.0204(2) Uani d . 1 . .
O O6 -0.43863(13) 0.32859(12) 0.95338(8) 0.0333(3) Uani d . 1 . .
N N1 0.40989(12) 0.35698(11) 0.53370(7) 0.0165(2) Uani d . 1 . .
N N2 0.25322(12) 0.28136(11) 0.78382(8) 0.0171(2) Uani d . 1 . .
N N3 0.00294(12) 0.30250(11) 0.57283(7) 0.0160(2) Uani d . 1 . .
N N4 -0.25854(12) 0.37022(11) 0.78592(8) 0.0171(2) Uani d . 1 . .
C C1 0.65173(14) 0.28594(14) 0.38318(9) 0.0169(2) Uani d . 1 . .
C C2 0.75883(14) 0.24097(13) 0.30890(9) 0.0177(3) Uani d . 1 . .
H H2 0.8281 0.2812 0.2890 0.021 Uiso calc R 1 . .
C C3 0.76314(14) 0.13913(14) 0.26538(9) 0.0175(3) Uani d . 1 . .
C C4 0.66694(15) 0.07116(14) 0.29655(9) 0.0199(3) Uani d . 1 . .
H H4 0.6729 -0.0013 0.2677 0.024 Uiso calc R 1 . .
C C5 0.56494(14) 0.11209(13) 0.36923(9) 0.0182(3) Uani d . 1 . .
H H5 0.5003 0.0664 0.3907 0.022 Uiso calc R 1 . .
C C6 0.55269(14) 0.22006(13) 0.41341(9) 0.0163(2) Uani d . 1 . .
C C7 0.94834(15) 0.17079(15) 0.15000(10) 0.0242(3) Uani d . 1 . .
H H7A 1.0063 0.1341 0.0949 0.036 Uiso calc R 1 . .
H H7B 1.0146 0.1511 0.1967 0.036 Uiso calc R 1 . .
H H7C 0.8862 0.2786 0.1304 0.036 Uiso calc R 1 . .
C C8 0.44220(14) 0.25732(13) 0.48793(9) 0.0168(2) Uani d . 1 . .
H H8 0.3858 0.2025 0.5060 0.020 Uiso calc R 1 . .
C C9 0.29494(14) 0.36405(14) 0.61125(9) 0.0175(2) Uani d . 1 . .
H H9A 0.2377 0.3156 0.6020 0.021 Uiso calc R 1 . .
H H9B 0.2268 0.4698 0.6103 0.021 Uiso calc R 1 . .
C C10 0.36353(14) 0.28583(14) 0.70611(9) 0.0179(3) Uani d . 1 . .
H H10A 0.4373 0.1824 0.7049 0.022 Uiso calc R 1 . .
H H10B 0.4148 0.3389 0.7171 0.022 Uiso calc R 1 . .
C C11 0.32412(15) 0.17738(14) 0.87014(9) 0.0202(3) Uani d . 1 . .
H H11A 0.3874 0.2113 0.8890 0.024 Uiso calc R 1 . .
H H11B 0.3868 0.0767 0.8586 0.024 Uiso calc R 1 . .
C C12 0.20802(15) 0.17037(14) 0.94837(9) 0.0219(3) Uani d . 1 . .
H H12A 0.1467 0.1342 0.9296 0.026 Uiso calc R 1 . .
H H12B 0.2564 0.0981 1.0062 0.026 Uiso calc R 1 . .
C C13 0.04749(15) 0.41852(15) 0.88474(10) 0.0220(3) Uani d . 1 . .
H H13A -0.0127 0.5181 0.8984 0.026 Uiso calc R 1 . .
H H13B -0.0188 0.3884 0.8658 0.026 Uiso calc R 1 . .
C C14 0.15997(15) 0.42874(14) 0.80402(9) 0.0195(3) Uani d . 1 . .
H H14A 0.1089 0.5005 0.7469 0.023 Uiso calc R 1 . .
H H14B 0.2219 0.4659 0.8210 0.023 Uiso calc R 1 . .
C C15 0.13013(14) 0.29600(13) 0.37536(9) 0.0156(2) Uani d . 1 . .
C C16 0.20321(14) 0.27219(13) 0.28691(9) 0.0162(2) Uani d . 1 . .
H H16 0.2144 0.3520 0.2402 0.019 Uiso calc R 1 . .
C C17 0.25856(14) 0.13342(14) 0.26797(9) 0.0163(2) Uani d . 1 . .
C C18 0.24168(14) 0.01325(14) 0.33586(9) 0.0183(3) Uani d . 1 . .
H H18 0.2780 -0.0812 0.3220 0.022 Uiso calc R 1 . .
C C19 0.17215(14) 0.03538(13) 0.42195(9) 0.0175(2) Uani d . 1 . .
H H19 0.1615 -0.0455 0.4678 0.021 Uiso calc R 1 . .
C C20 0.11576(13) 0.17479(13) 0.44478(9) 0.0157(2) Uani d . 1 . .
C C21 0.37176(15) 0.21061(15) 0.11990(9) 0.0214(3) Uani d . 1 . .
H H21A 0.4315 0.1707 0.0662 0.032 Uiso calc R 1 . .
H H21B 0.4280 0.2368 0.1512 0.032 Uiso calc R 1 . .
H H21C 0.2821 0.3000 0.0974 0.032 Uiso calc R 1 . .
C C22 0.05326(13) 0.18669(13) 0.53806(9) 0.0158(2) Uani d . 1 . .
H H22 0.0479 0.0999 0.5794 0.019 Uiso calc R 1 . .
C C23 -0.04492(14) 0.27936(13) 0.67398(9) 0.0175(2) Uani d . 1 . .
H H23A 0.0000 0.3175 0.7062 0.021 Uiso calc R 1 . .
H H23B -0.0106 0.1710 0.7028 0.021 Uiso calc R 1 . .
C C24 -0.21159(14) 0.35923(14) 0.68823(9) 0.0183(3) Uani d . 1 . .
H H24A -0.2481 0.4609 0.6459 0.022 Uiso calc R 1 . .
H H24B -0.2553 0.3042 0.6709 0.022 Uiso calc R 1 . .
C C25 -0.22424(19) 0.22319(15) 0.85116(10) 0.0287(3) Uani d . 1 . .
H H25A -0.1165 0.1614 0.8506 0.034 Uiso calc R 1 . .
H H25B -0.2685 0.1715 0.8307 0.034 Uiso calc R 1 . .
C C26 -0.2839(2) 0.24170(16) 0.94997(10) 0.0335(4) Uani d . 1 . .
H H26A -0.2591 0.1421 0.9939 0.040 Uiso calc R 1 . .
H H26B -0.2373 0.2910 0.9708 0.040 Uiso calc R 1 . .
C C27 -0.47234(17) 0.47365(16) 0.89310(10) 0.0264(3) Uani d . 1 . .
H H27A -0.4271 0.5223 0.9159 0.032 Uiso calc R 1 . .
H H27B -0.5801 0.5354 0.8956 0.032 Uiso calc R 1 . .
C C28 -0.41669(15) 0.46615(16) 0.79223(10) 0.0224(3) Uani d . 1 . .
H H28A -0.4690 0.4266 0.7673 0.027 Uiso calc R 1 . .
H H28B -0.4378 0.5681 0.7529 0.027 Uiso calc R 1 . .

loop_
_atom_site_aniso_label
_atom_site_aniso_U_11
_atom_site_aniso_U_22
_atom_site_aniso_U_33
_atom_site_aniso_U_12
_atom_site_aniso_U_13
_atom_site_aniso_U_23
Ni1 0.01396(11) 0.01469(11) 0.01148(12) -0.00886(9) 0.00226(8) -0.00429(8)
Ni2 0.01437(11) 0.00926(11) 0.01011(12) -0.00527(8) 0.00115(8) -0.00286(8)
O1 0.0239(5) 0.0239(5) 0.0250(5) -0.0154(4) 0.0058(4) -0.0119(4)
O2 0.0252(5) 0.0203(5) 0.0203(5) -0.0112(4) 0.0053(4) -0.0080(4)
O3 0.0262(5) 0.0214(5) 0.0158(5) -0.0079(4) 0.0025(4) -0.0051(4)
O4 0.0277(5) 0.0132(4) 0.0181(5) -0.0089(4) 0.0029(4) -0.0051(3)
O5 0.0245(5) 0.0185(4) 0.0187(5) -0.0098(4) 0.0050(4) -0.0083(4)
O6 0.0490(7) 0.0321(6) 0.0244(6) -0.0273(5) 0.0166(5) -0.0102(4)
N1 0.0167(5) 0.0199(5) 0.0139(5) -0.0098(4) 0.0014(4) -0.0036(4)
N2 0.0182(5) 0.0162(5) 0.0156(5) -0.0077(4) 0.0016(4) -0.0039(4)
N3 0.0180(5) 0.0156(5) 0.0141(5) -0.0078(4) -0.0004(4) -0.0030(4)
N4 0.0209(5) 0.0157(5) 0.0137(5) -0.0085(4) 0.0010(4) -0.0027(4)
C1 0.0187(6) 0.0156(5) 0.0156(6) -0.0078(5) -0.0017(5) -0.0021(4)
C2 0.0181(6) 0.0158(6) 0.0185(6) -0.0084(5) 0.0004(5) -0.0027(5)
C3 0.0188(6) 0.0147(6) 0.0146(6) -0.0052(5) -0.0012(5) -0.0013(5)
C4 0.0239(6) 0.0185(6) 0.0196(6) -0.0102(5) -0.0026(5) -0.0052(5)
C5 0.0201(6) 0.0176(6) 0.0182(6) -0.0104(5) -0.0029(5) -0.0017(5)
C6 0.0181(6) 0.0157(5) 0.0144(6) -0.0079(5) -0.0025(5) -0.0011(4)
C7 0.0235(7) 0.0238(7) 0.0240(7) -0.0115(6) 0.0067(6) -0.0073(5)
C8 0.0179(6) 0.0176(6) 0.0158(6) -0.0097(5) -0.0027(5) -0.0008(4)
C9 0.0166(6) 0.0217(6) 0.0168(6) -0.0117(5) 0.0018(5) -0.0046(5)
C10 0.0169(6) 0.0211(6) 0.0171(6) -0.0102(5) 0.0017(5) -0.0049(5)
C11 0.0211(6) 0.0183(6) 0.0177(6) -0.0068(5) 0.0010(5) -0.0040(5)
C12 0.0266(7) 0.0192(6) 0.0170(6) -0.0101(5) 0.0016(5) -0.0024(5)
C13 0.0214(6) 0.0215(6) 0.0184(7) -0.0068(5) 0.0015(5) -0.0044(5)
C14 0.0213(6) 0.0168(6) 0.0185(6) -0.0081(5) 0.0014(5) -0.0040(5)
C15 0.0152(6) 0.0143(5) 0.0175(6) -0.0062(5) -0.0023(5) -0.0041(4)
C16 0.0178(6) 0.0148(5) 0.0149(6) -0.0068(5) -0.0010(5) -0.0028(4)
C17 0.0148(6) 0.0187(6) 0.0160(6) -0.0068(5) -0.0008(5) -0.0062(5)
C18 0.0197(6) 0.0149(5) 0.0215(7) -0.0074(5) 0.0001(5) -0.0072(5)
C19 0.0188(6) 0.0147(5) 0.0201(6) -0.0088(5) -0.0015(5) -0.0029(5)
C20 0.0158(6) 0.0153(5) 0.0170(6) -0.0075(5) -0.0020(5) -0.0036(5)
C21 0.0230(7) 0.0207(6) 0.0177(6) -0.0090(5) 0.0027(5) -0.0041(5)
C22 0.0161(6) 0.0148(5) 0.0169(6) -0.0081(5) -0.0012(5) -0.0022(4)
C23 0.0219(6) 0.0156(5) 0.0136(6) -0.0085(5) 0.0006(5) -0.0021(4)
C24 0.0206(6) 0.0206(6) 0.0158(6) -0.0116(5) 0.0000(5) -0.0035(5)
C25 0.0451(9) 0.0177(6) 0.0179(7) -0.0133(6) 0.0060(6) -0.0025(5)
C26 0.0531(10) 0.0207(7) 0.0174(7) -0.0136(7) 0.0068(7) -0.0021(5)
C27 0.0274(7) 0.0302(7) 0.0207(7) -0.0135(6) 0.0075(6) -0.0090(6)
C28 0.0206(6) 0.0297(7) 0.0189(7) -0.0126(6) 0.0019(5) -0.0082(5)

loop_
_atom_type_symbol
_atom_type_description
_atom_type_scat_dispersion_real
_atom_type_scat_dispersion_imag
_atom_type_scat_source
C C 0.0033 0.0016 'International Tables Vol C Tables 4.2.6.8 and 6.1.1.4'
H H 0.0000 0.0000 'International Tables Vol C Tables 4.2.6.8 and 6.1.1.4'
N N 0.0061 0.0033 'International Tables Vol C Tables 4.2.6.8 and 6.1.1.4'
O O 0.0106 0.0060 'International Tables Vol C Tables 4.2.6.8 and 6.1.1.4'
Ni Ni 0.3393 1.1124 'International Tables Vol C Tables 4.2.6.8 and 6.1.1.4'

loop_
_geom_angle_atom_site_label_1
_geom_angle_atom_site_label_2
_geom_angle_atom_site_label_3
_geom_angle_site_symmetry_1
_geom_angle_site_symmetry_3
_geom_angle
_geom_angle_publ_flag
O1 Ni1 O1 2_666 . 180.00(5) ?
O1 Ni1 N1 2_666 2_666 91.36(4) ?
O1 Ni1 N1 . 2_666 88.64(4) ?
O1 Ni1 N1 2_666 . 88.64(4) ?
O1 Ni1 N1 . . 91.36(4) ?
N1 Ni1 N1 2_666 . 180.0000(10) ?
O4 Ni2 O4 2_566 . 180.0000(10) ?
O4 Ni2 N3 2_566 2_566 91.43(4) ?
O4 Ni2 N3 . 2_566 88.57(4) ?
O4 Ni2 N3 2_566 . 88.57(4) ?
O4 Ni2 N3 . . 91.43(4) ?
N3 Ni2 N3 2_566 . 180.00(8) ?
C1 O1 Ni1 . . 129.48(8) ?
C3 O2 C7 . . 117.40(10) ?
C12 O3 C13 . . 109.77(10) ?
C15 O4 Ni2 . . 131.19(8) ?
C17 O5 C21 . . 117.05(10) ?
C26 O6 C27 . . 108.78(11) ?
C8 N1 C9 . . 115.10(10) ?
C8 N1 Ni1 . . 123.43(9) ?
C9 N1 Ni1 . . 121.41(8) ?
C11 N2 C10 . . 110.51(10) ?
C11 N2 C14 . . 108.13(10) ?
C10 N2 C14 . . 112.35(10) ?
C22 N3 C23 . . 115.73(10) ?
C22 N3 Ni2 . . 124.12(9) ?
C23 N3 Ni2 . . 120.03(8) ?
C24 N4 C28 . . 109.14(10) ?
C24 N4 C25 . . 111.97(10) ?
C28 N4 C25 . . 109.90(11) ?
O1 C1 C2 . . 118.41(11) ?
O1 C1 C6 . . 123.26(12) ?
C2 C1 C6 . . 118.33(12) ?
C3 C2 C1 . . 120.54(12) ?
C3 C2 H2 . . 119.7 ?
C1 C2 H2 . . 119.7 ?
O2 C3 C2 . . 124.17(11) ?
O2 C3 C4 . . 114.60(12) ?
C2 C3 C4 . . 121.22(12) ?
C5 C4 C3 . . 118.52(12) ?
C5 C4 H4 . . 120.7 ?
C3 C4 H4 . . 120.7 ?
C4 C5 C6 . . 122.20(12) ?
C4 C5 H5 . . 118.9 ?
C6 C5 H5 . . 118.9 ?
C5 C6 C1 . . 119.11(12) ?
C5 C6 C8 . . 118.53(11) ?
C1 C6 C8 . . 122.35(12) ?
O2 C7 H7A . . 109.5 ?
O2 C7 H7B . . 109.5 ?
H7A C7 H7B . . 109.5 ?
O2 C7 H7C . . 109.5 ?
H7A C7 H7C . . 109.5 ?
H7B C7 H7C . . 109.5 ?
N1 C8 C6 . . 127.62(11) ?
N1 C8 H8 . . 116.2 ?
C6 C8 H8 . . 116.2 ?
N1 C9 C10 . . 110.54(10) ?
N1 C9 H9A . . 109.5 ?
C10 C9 H9A . . 109.5 ?
N1 C9 H9B . . 109.5 ?
C10 C9 H9B . . 109.5 ?
H9A C9 H9B . . 108.1 ?
N2 C10 C9 . . 111.81(10) ?
N2 C10 H10A . . 109.3 ?
C9 C10 H10A . . 109.3 ?
N2 C10 H10B . . 109.3 ?
C9 C10 H10B . . 109.3 ?
H10A C10 H10B . . 107.9 ?
N2 C11 C12 . . 109.55(11) ?
N2 C11 H11A . . 109.8 ?
C12 C11 H11A . . 109.8 ?
N2 C11 H11B . . 109.8 ?
C12 C11 H11B . . 109.8 ?
H11A C11 H11B . . 108.2 ?
O3 C12 C11 . . 111.61(10) ?
O3 C12 H12A . . 109.3 ?
C11 C12 H12A . . 109.3 ?
O3 C12 H12B . . 109.3 ?
C11 C12 H12B . . 109.3 ?
H12A C12 H12B . . 108.0 ?
O3 C13 C14 . . 111.45(11) ?
O3 C13 H13A . . 109.3 ?
C14 C13 H13A . . 109.3 ?
O3 C13 H13B . . 109.3 ?
C14 C13 H13B . . 109.3 ?
H13A C13 H13B . . 108.0 ?
N2 C14 C13 . . 110.41(10) ?
N2 C14 H14A . . 109.6 ?
C13 C14 H14A . . 109.6 ?
N2 C14 H14B . . 109.6 ?
C13 C14 H14B . . 109.6 ?
H14A C14 H14B . . 108.1 ?
O4 C15 C16 . . 117.97(11) ?
O4 C15 C20 . . 123.00(12) ?
C16 C15 C20 . . 119.02(11) ?
C17 C16 C15 . . 120.42(11) ?
C17 C16 H16 . . 119.8 ?
C15 C16 H16 . . 119.8 ?
O5 C17 C16 . . 124.33(11) ?
O5 C17 C18 . . 114.78(11) ?
C16 C17 C18 . . 120.89(12) ?
C19 C18 C17 . . 118.91(11) ?
C19 C18 H18 . . 120.5 ?
C17 C18 H18 . . 120.5 ?
C18 C19 C20 . . 122.07(11) ?
C18 C19 H19 . . 119.0 ?
C20 C19 H19 . . 119.0 ?
C19 C20 C15 . . 118.67(12) ?
C19 C20 C22 . . 118.84(11) ?
C15 C20 C22 . . 122.41(11) ?
O5 C21 H21A . . 109.5 ?
O5 C21 H21B . . 109.5 ?
H21A C21 H21B . . 109.5 ?
O5 C21 H21C . . 109.5 ?
H21A C21 H21C . . 109.5 ?
H21B C21 H21C . . 109.5 ?
N3 C22 C20 . . 127.44(11) ?
N3 C22 H22 . . 116.3 ?
C20 C22 H22 . . 116.3 ?
N3 C23 C24 . . 111.20(10) ?
N3 C23 H23A . . 109.4 ?
C24 C23 H23A . . 109.4 ?
N3 C23 H23B . . 109.4 ?
C24 C23 H23B . . 109.4 ?
H23A C23 H23B . . 108.0 ?
N4 C24 C23 . . 111.74(11) ?
N4 C24 H24A . . 109.3 ?
C23 C24 H24A . . 109.3 ?
N4 C24 H24B . . 109.3 ?
C23 C24 H24B . . 109.3 ?
H24A C24 H24B . . 107.9 ?
N4 C25 C26 . . 109.78(11) ?
N4 C25 H25A . . 109.7 ?
C26 C25 H25A . . 109.7 ?
N4 C25 H25B . . 109.7 ?
C26 C25 H25B . . 109.7 ?
H25A C25 H25B . . 108.2 ?
O6 C26 C25 . . 111.08(14) ?
O6 C26 H26A . . 109.4 ?
C25 C26 H26A . . 109.4 ?
O6 C26 H26B . . 109.4 ?
C25 C26 H26B . . 109.4 ?
H26A C26 H26B . . 108.0 ?
O6 C27 C28 . . 111.46(12) ?
O6 C27 H27A . . 109.3 ?
C28 C27 H27A . . 109.3 ?
O6 C27 H27B . . 109.3 ?
C28 C27 H27B . . 109.3 ?
H27A C27 H27B . . 108.0 ?
N4 C28 C27 . . 111.16(12) ?
N4 C28 H28A . . 109.4 ?
C27 C28 H28A . . 109.4 ?
N4 C28 H28B . . 109.4 ?
C27 C28 H28B . . 109.4 ?
H28A C28 H28B . . 108.0 ?

loop_
_geom_bond_atom_site_label_1
_geom_bond_atom_site_label_2
_geom_bond_site_symmetry_2
_geom_bond_distance
_geom_bond_publ_flag
Ni1 O1 2_666 1.9001(9) ?
Ni1 O1 . 1.9001(9) y
Ni1 N1 2_666 2.0077(10) ?
Ni1 N1 . 2.0077(10) y
Ni2 O4 2_566 1.8873(9) ?
Ni2 O4 . 1.8873(9) y
Ni2 N3 2_566 2.0105(10) ?
Ni2 N3 . 2.0105(10) y
O1 C1 . 1.3052(15) ?
O2 C3 . 1.3627(16) ?
O2 C7 . 1.4319(16) ?
O3 C12 . 1.4237(16) ?
O3 C13 . 1.4312(16) ?
O4 C15 . 1.3048(15) ?
O5 C17 . 1.3613(16) ?
O5 C21 . 1.4360(15) ?
O6 C26 . 1.419(2) ?
O6 C27 . 1.4244(17) ?
N1 C8 . 1.2928(17) ?
N1 C9 . 1.4786(15) ?
N2 C11 . 1.4633(16) ?
N2 C10 . 1.4650(16) ?
N2 C14 . 1.4700(16) ?
N3 C22 . 1.2974(16) ?
N3 C23 . 1.4740(16) ?
N4 C24 . 1.4614(17) ?
N4 C28 . 1.4631(17) ?
N4 C25 . 1.4667(16) ?
C1 C2 . 1.4201(18) ?
C1 C6 . 1.4223(17) ?
C2 C3 . 1.3830(18) ?
C2 H2 . 0.9500 ?
C3 C4 . 1.4129(18) ?
C4 C5 . 1.3698(19) ?
C4 H4 . 0.9500 ?
C5 C6 . 1.4146(17) ?
C5 H5 . 0.9500 ?
C6 C8 . 1.4270(18) ?
C7 H7A . 0.9800 ?
C7 H7B . 0.9800 ?
C7 H7C . 0.9800 ?
C8 H8 . 0.9500 ?
C9 C10 . 1.5197(18) ?
C9 H9A . 0.9900 ?
C9 H9B . 0.9900 ?
C10 H10A . 0.9900 ?
C10 H10B . 0.9900 ?
C11 C12 . 1.5136(18) ?
C11 H11A . 0.9900 ?
C11 H11B . 0.9900 ?
C12 H12A . 0.9900 ?
C12 H12B . 0.9900 ?
C13 C14 . 1.5180(18) ?
C13 H13A . 0.9900 ?
C13 H13B . 0.9900 ?
C14 H14A . 0.9900 ?
C14 H14B . 0.9900 ?
C15 C16 . 1.4140(18) ?
C15 C20 . 1.4225(16) ?
C16 C17 . 1.3829(17) ?
C16 H16 . 0.9500 ?
C17 C18 . 1.4149(17) ?
C18 C19 . 1.3697(18) ?
C18 H18 . 0.9500 ?
C19 C20 . 1.4141(17) ?
C19 H19 . 0.9500 ?
C20 C22 . 1.4281(18) ?
C21 H21A . 0.9800 ?
C21 H21B . 0.9800 ?
C21 H21C . 0.9800 ?
C22 H22 . 0.9500 ?
C23 C24 . 1.5235(18) ?
C23 H23A . 0.9900 ?
C23 H23B . 0.9900 ?
C24 H24A . 0.9900 ?
C24 H24B . 0.9900 ?
C25 C26 . 1.512(2) ?
C25 H25A . 0.9900 ?
C25 H25B . 0.9900 ?
C26 H26A . 0.9900 ?
C26 H26B . 0.9900 ?
C27 C28 . 1.5109(19) ?
C27 H27A . 0.9900 ?
C27 H27B . 0.9900 ?
C28 H28A . 0.9900 ?
C28 H28B . 0.9900 ?

loop_
_geom_torsion_atom_site_label_1
_geom_torsion_atom_site_label_2
_geom_torsion_atom_site_label_3
_geom_torsion_atom_site_label_4
_geom_torsion_site_symmetry_1
_geom_torsion_site_symmetry_2
_geom_torsion_site_symmetry_3
_geom_torsion_site_symmetry_4
_geom_torsion
_geom_torsion_publ_flag
N1 Ni1 O1 C1 2_666 . . . -162.51(11) ?
N1 Ni1 O1 C1 . . . . 17.49(11) ?
N3 Ni2 O4 C15 2_566 . . . 173.30(12) ?
N3 Ni2 O4 C15 . . . . -6.70(12) ?
O1 Ni1 N1 C8 2_666 . . . 166.44(11) ?
O1 Ni1 N1 C8 . . . . -13.56(11) ?
O1 Ni1 N1 C9 2_666 . . . -10.58(9) ?
O1 Ni1 N1 C9 . . . . 169.42(9) ?
O4 Ni2 N3 C22 2_566 . . . -177.97(11) ?
O4 Ni2 N3 C22 . . . . 2.03(11) ?
O4 Ni2 N3 C23 2_566 . . . -2.22(9) ?
O4 Ni2 N3 C23 . . . . 177.78(9) ?
Ni1 O1 C1 C2 . . . . 166.26(9) ?
Ni1 O1 C1 C6 . . . . -12.93(19) ?
O1 C1 C2 C3 . . . . -177.25(12) ?
C6 C1 C2 C3 . . . . 1.99(18) ?
C7 O2 C3 C2 . . . . -6.01(18) ?
C7 O2 C3 C4 . . . . 174.14(11) ?
C1 C2 C3 O2 . . . . 176.76(11) ?
C1 C2 C3 C4 . . . . -3.39(19) ?
O2 C3 C4 C5 . . . . -177.91(11) ?
C2 C3 C4 C5 . . . . 2.23(19) ?
C3 C4 C5 C6 . . . . 0.3(2) ?
C4 C5 C6 C1 . . . . -1.59(19) ?
C4 C5 C6 C8 . . . . 179.30(12) ?
O1 C1 C6 C5 . . . . 179.65(12) ?
C2 C1 C6 C5 . . . . 0.45(18) ?
O1 C1 C6 C8 . . . . -1.3(2) ?
C2 C1 C6 C8 . . . . 179.52(11) ?
C9 N1 C8 C6 . . . . -176.67(12) ?
Ni1 N1 C8 C6 . . . . 6.13(19) ?
C5 C6 C8 N1 . . . . -176.71(12) ?
C1 C6 C8 N1 . . . . 4.2(2) ?
C8 N1 C9 C10 . . . . 101.55(13) ?
Ni1 N1 C9 C10 . . . . -81.20(11) ?
C11 N2 C10 C9 . . . . 167.06(10) ?
C14 N2 C10 C9 . . . . -72.06(13) ?
N1 C9 C10 N2 . . . . -175.82(10) ?
C10 N2 C11 C12 . . . . -177.93(10) ?
C14 N2 C11 C12 . . . . 58.71(13) ?
C13 O3 C12 C11 . . . . 58.29(14) ?
N2 C11 C12 O3 . . . . -60.30(15) ?
C12 O3 C13 C14 . . . . -56.79(14) ?
C11 N2 C14 C13 . . . . -57.87(14) ?
C10 N2 C14 C13 . . . . 179.90(11) ?
O3 C13 C14 N2 . . . . 57.68(15) ?
Ni2 O4 C15 C16 . . . . -170.87(9) ?
Ni2 O4 C15 C20 . . . . 8.59(19) ?
O4 C15 C16 C17 . . . . -179.89(11) ?
C20 C15 C16 C17 . . . . 0.63(18) ?
C21 O5 C17 C16 . . . . 8.00(18) ?
C21 O5 C17 C18 . . . . -171.33(11) ?
C15 C16 C17 O5 . . . . -178.45(12) ?
C15 C16 C17 C18 . . . . 0.85(19) ?
O5 C17 C18 C19 . . . . 177.94(12) ?
C16 C17 C18 C19 . . . . -1.43(19) ?
C17 C18 C19 C20 . . . . 0.51(19) ?
C18 C19 C20 C15 . . . . 0.94(19) ?
C18 C19 C20 C22 . . . . -175.93(12) ?
O4 C15 C20 C19 . . . . 179.04(12) ?
C16 C15 C20 C19 . . . . -1.50(18) ?
O4 C15 C20 C22 . . . . -4.20(19) ?
C16 C15 C20 C22 . . . . 175.25(12) ?
C23 N3 C22 C20 . . . . -175.40(12) ?
Ni2 N3 C22 C20 . . . . 0.52(19) ?
C19 C20 C22 N3 . . . . 176.48(12) ?
C15 C20 C22 N3 . . . . -0.3(2) ?
C22 N3 C23 C24 . . . . -108.75(12) ?
Ni2 N3 C23 C24 . . . . 75.15(12) ?
C28 N4 C24 C23 . . . . 171.84(10) ?
C25 N4 C24 C23 . . . . -66.25(14) ?
N3 C23 C24 N4 . . . . -165.34(10) ?
C24 N4 C25 C26 . . . . -176.26(12) ?
C28 N4 C25 C26 . . . . -54.79(17) ?
C27 O6 C26 C25 . . . . -61.61(15) ?
N4 C25 C26 O6 . . . . 60.01(17) ?
C26 O6 C27 C28 . . . . 59.59(16) ?
C24 N4 C28 C27 . . . . 176.61(11) ?
C25 N4 C28 C27 . . . . 53.46(15) ?
O6 C27 C28 N4 . . . . -56.47(16) ?
